data_7250500
loop_
_publ_author_name
'Stati, Dumitru'
'van Leusen, Jan'
'Kravtsov, Victor Ch.'
'Chumakov, Yurii'
'K\"ogerler, Paul'
'Baca, Svetlana G.'

_publ_section_title
;
 Variations of heterometallic cores and magnetic properties in
 Co(iii)--Y/Ln isobutyrate clusters with N-butyldiethanolamine: from
 tetranuclear to octanuclear clusters
;
_journal_issue 23
_journal_name_full 'RSC Advances'
_journal_page_first 18209
_journal_page_last 18223
_journal_paper_doi 10.1039/D5RA02513C
_journal_volume 15
_journal_year 2025
_chemical_formula_sum 'C64 H128 Co4 Gd4 N8 O40'
_chemical_formula_weight 2514.46
_space_group_crystal_system monoclinic
_space_group_IT_number 15
_space_group_name_Hall '-C 2yc'
_space_group_name_H-M_alt 'C 1 2/c 1'
_atom_sites_solution_hydrogens mixed
_audit_creation_method SHELXL-2016/6
_audit_update_record
;
2023-01-31 deposited with the CCDC.	2025-05-20 downloaded from the CCDC.
;
_cell_angle_alpha 90
_cell_angle_beta 94.76(3)
_cell_angle_gamma 90
_cell_formula_units_Z 4
_cell_length_a 12.110(2)
_cell_length_b 34.643(7)
_cell_length_c 21.499(4)
_cell_measurement_reflns_used 237
_cell_measurement_temperature 100(2)
_cell_measurement_theta_max 14.51
_cell_measurement_theta_min 2.70
_cell_volume 8988(3)
_computing_cell_refinement 'Bruker SAINT'
_computing_data_collection 'Bruker APEX2'
_computing_data_reduction 'Bruker SAINT, SADABS and XPREP'
_computing_molecular_graphics 'Bruker SHELXTL'
_computing_publication_material 'Bruker SHELXTL'
_computing_structure_refinement 'SHELXL-2016/6 (Sheldrick, 2016)'
_computing_structure_solution 'SHELXS-97 (Sheldrick 2008)'
_diffrn_ambient_temperature 100(2)
_diffrn_measured_fraction_theta_full 0.996
_diffrn_measured_fraction_theta_max 0.996
_diffrn_measurement_device_type 'Bruker APEX-II CCD'
_diffrn_measurement_method '\w scans'
_diffrn_radiation_type MoK\a
_diffrn_radiation_wavelength 0.71073
_diffrn_reflns_av_R_equivalents 0.0935
_diffrn_reflns_av_unetI/netI 0.0856
_diffrn_reflns_Laue_measured_fraction_full 0.996
_diffrn_reflns_Laue_measured_fraction_max 0.996
_diffrn_reflns_limit_h_max 14
_diffrn_reflns_limit_h_min -14
_diffrn_reflns_limit_k_max 40
_diffrn_reflns_limit_k_min -41
_diffrn_reflns_limit_l_max 25
_diffrn_reflns_limit_l_min -16
_diffrn_reflns_number 21899
_diffrn_reflns_point_group_measured_fraction_full 0.996
_diffrn_reflns_point_group_measured_fraction_max 0.996
_diffrn_reflns_theta_full 24.997
_diffrn_reflns_theta_max 24.997
_diffrn_reflns_theta_min 2.441
_exptl_absorpt_coefficient_mu 3.717
_exptl_absorpt_correction_type multi-scan
_exptl_absorpt_process_details sadabs
_exptl_crystal_colour purple
_exptl_crystal_density_diffrn 1.858
_exptl_crystal_description plate
_exptl_crystal_F_000 5008
_exptl_crystal_size_max 0.080
_exptl_crystal_size_mid 0.070
_exptl_crystal_size_min 0.020
_exptl_transmission_factor_max 0.7449
_exptl_transmission_factor_min 0.4263
_refine_diff_density_max 2.091
_refine_diff_density_min -1.982
_refine_diff_density_rms 0.265
_refine_ls_extinction_method none
_refine_ls_goodness_of_fit_ref 1.022
_refine_ls_hydrogen_treatment constr
_refine_ls_matrix_type full
_refine_ls_number_parameters 565
_refine_ls_number_reflns 7892
_refine_ls_number_restraints 41
_refine_ls_restrained_S_all 1.029
_refine_ls_R_factor_all 0.1045
_refine_ls_R_factor_gt 0.0700
_refine_ls_shift/su_max 0.000
_refine_ls_shift/su_mean 0.000
_refine_ls_structure_factor_coef Fsqd
_refine_ls_weighting_details 'w=1/[\s^2^(Fo^2^)+(0.1100P)^2^] where P=(Fo^2^+2Fc^2^)/3'
_refine_ls_weighting_scheme calc
_refine_ls_wR_factor_gt 0.1733
_refine_ls_wR_factor_ref 0.1923
_reflns_Friedel_coverage 0.000
_reflns_number_gt 4924
_reflns_number_total 7892
_reflns_threshold_expression 'I > 2\s(I)'
_cod_data_source_file d5ra02513c2.cif
_cod_data_source_block SD-251sb_3
_cod_original_sg_symbol_H-M 'C 2/c'
_cod_database_code 7250500
_shelx_shelxl_version_number 2016/6
_shelx_space_group_comment
; 
The symmetry employed for this shelxl refinement is uniquely defined 
by the following loop, which should always be used as a source of 
symmetry information in preference to the above space-group names. 
They are only intended as comments. 
;
_shelx_estimated_absorpt_t_min 0.755
_shelx_estimated_absorpt_t_max 0.929

loop_
_space_group_symop_operation_xyz
'x, y, z'
'-x, y, -z+1/2'
'x+1/2, y+1/2, z'
'-x+1/2, y+1/2, -z+1/2'
'-x, -y, -z'
'x, -y, z-1/2'
'-x+1/2, -y+1/2, -z'
'x+1/2, -y+1/2, z-1/2'

loop_
_atom_site_label
_atom_site_type_symbol
_atom_site_fract_x
_atom_site_fract_y
_atom_site_fract_z
_atom_site_U_iso_or_equiv
_atom_site_adp_type
_atom_site_occupancy
_atom_site_site_symmetry_order
_atom_site_calc_flag
_atom_site_refinement_flags_posn
_atom_site_refinement_flags_adp
_atom_site_refinement_flags_occupancy
_atom_site_disorder_assembly
_atom_site_disorder_group
Gd1 Gd 1.000000 -0.01168(2) 0.250000 0.0307(2) Uani 1 2 d S T P . .
Gd2 Gd 0.81807(5) 0.07345(2) 0.33775(2) 0.03153(18) Uani 1 1 d . . . . .
Gd3 Gd 1.000000 0.15679(2) 0.250000 0.0324(2) Uani 1 2 d S T P . .
Co1 Co 0.79787(12) -0.02281(4) 0.34642(6) 0.0287(4) Uani 1 1 d . . . . .
Co2 Co 0.80665(12) 0.16998(4) 0.35404(6) 0.0294(3) Uani 1 1 d . . . . .
C1 C 1.2021(10) -0.0780(3) 0.2533(5) 0.035(3) Uani 1 1 d . . . . .
C2 C 1.2497(10) -0.1156(3) 0.2833(5) 0.042(3) Uani 1 1 d . . . . .
H2A H 1.255046 -0.111926 0.329620 0.051 Uiso 1 1 calc R U . . .
C3 C 1.1670(15) -0.1473(4) 0.2678(10) 0.109(7) Uani 1 1 d . . . . .
H3A H 1.157634 -0.150901 0.222404 0.163 Uiso 1 1 calc R U . . .
H3B H 1.095650 -0.140337 0.283071 0.163 Uiso 1 1 calc R U . . .
H3C H 1.193856 -0.171379 0.287647 0.163 Uiso 1 1 calc R U . . .
C4 C 1.3619(11) -0.1246(4) 0.2655(6) 0.055(4) Uani 1 1 d . . . . .
H4A H 1.389103 -0.148067 0.286947 0.083 Uiso 1 1 calc R U . . .
H4B H 1.411813 -0.103039 0.277332 0.083 Uiso 1 1 calc R U . . .
H4C H 1.359288 -0.128512 0.220225 0.083 Uiso 1 1 calc R U . . .
C5 C 0.5919(9) 0.0184(3) 0.3406(5) 0.033(3) Uani 1 1 d . . . . .
C6 C 0.4666(9) 0.0179(3) 0.3428(5) 0.037(3) Uani 1 1 d . . . . .
H6 H 0.433813 0.035346 0.309150 0.044 Uiso 1 1 calc R U . . .
C7 C 0.4412(11) 0.0347(4) 0.4049(6) 0.056(4) Uani 1 1 d . . . . .
H7A H 0.361341 0.039464 0.404633 0.084 Uiso 1 1 calc R U . . .
H7B H 0.481331 0.059105 0.411885 0.084 Uiso 1 1 calc R U . . .
H7C H 0.464290 0.016534 0.438360 0.084 Uiso 1 1 calc R U . . .
C8 C 0.4151(10) -0.0210(3) 0.3330(5) 0.040(3) Uani 1 1 d . . . . .
H8A H 0.454276 -0.039646 0.361099 0.060 Uiso 1 1 calc R U . . .
H8B H 0.419947 -0.029023 0.289663 0.060 Uiso 1 1 calc R U . . .
H8C H 0.337071 -0.019771 0.341953 0.060 Uiso 1 1 calc R U . . .
C9 C 0.7778(9) 0.1270(3) 0.4653(5) 0.032(2) Uani 1 1 d . . . . .
C10 C 0.7335(10) 0.1262(3) 0.5299(5) 0.038(3) Uani 1 1 d . . . . .
H10 H 0.797287 0.119167 0.560304 0.045 Uiso 1 1 calc R U . . .
C11 C 0.6893(11) 0.1644(3) 0.5513(5) 0.047(3) Uani 1 1 d . . . . .
H11A H 0.626517 0.172431 0.522524 0.070 Uiso 1 1 calc R U . . .
H11B H 0.747912 0.183908 0.551765 0.070 Uiso 1 1 calc R U . . .
H11C H 0.664935 0.161493 0.593350 0.070 Uiso 1 1 calc R U . . .
C12 C 0.6476(13) 0.0945(4) 0.5332(7) 0.068(5) Uani 1 1 d . . . . .
H12A H 0.622646 0.093493 0.575324 0.102 Uiso 1 1 calc R U . . .
H12B H 0.680572 0.069620 0.523224 0.102 Uiso 1 1 calc R U . . .
H12C H 0.584293 0.099853 0.503016 0.102 Uiso 1 1 calc R U . . .
C13 C 0.9900(9) 0.2227(3) 0.3645(4) 0.030(2) Uani 1 1 d . . . . .
C14 C 1.0436(10) 0.2593(3) 0.3914(5) 0.038(3) Uani 1 1 d . . . . .
H14 H 0.995295 0.270405 0.422445 0.046 Uiso 1 1 calc R U . . .
C15 C 1.0549(12) 0.2885(4) 0.3400(6) 0.052(3) Uani 1 1 d . . . . .
H15A H 1.103705 0.278184 0.309908 0.077 Uiso 1 1 calc R U . . .
H15B H 1.086604 0.312459 0.358081 0.077 Uiso 1 1 calc R U . . .
H15C H 0.981744 0.293893 0.318812 0.077 Uiso 1 1 calc R U . . .
C16 C 1.1573(9) 0.2488(4) 0.4255(6) 0.044(3) Uani 1 1 d . . . . .
H16A H 1.205673 0.238083 0.395470 0.065 Uiso 1 1 calc R U . . .
H16B H 1.146817 0.229590 0.458003 0.065 Uiso 1 1 calc R U . . .
H16C H 1.191436 0.272025 0.444661 0.065 Uiso 1 1 calc R U . . .
C17 C 0.9151(10) -0.0695(4) 0.4364(6) 0.049(3) Uani 1 1 d . . . . .
H17A H 0.955985 -0.052965 0.468134 0.058 Uiso 1 1 calc R U . . .
H17B H 0.913367 -0.096071 0.453074 0.058 Uiso 1 1 calc R U . . .
C18 C 0.9717(11) -0.0692(4) 0.3783(6) 0.048(3) Uani 1 1 d . . . . .
H18A H 1.052722 -0.071546 0.388370 0.057 Uiso 1 1 calc R U . . .
H18B H 0.946570 -0.091418 0.351974 0.057 Uiso 1 1 calc R U . . .
C19 C 0.7718(11) -0.0262(3) 0.4710(5) 0.039(3) Uani 1 1 d . . . . .
H19A H 0.691030 -0.021228 0.467168 0.047 Uiso 1 1 calc R U . . .
H19B H 0.792326 -0.036654 0.513269 0.047 Uiso 1 1 calc R U . . .
C20 C 0.8318(12) 0.0101(3) 0.4627(5) 0.043(3) Uani 1 1 d . . . . .
H20A H 0.797151 0.031199 0.485326 0.052 Uiso 1 1 calc R U . . .
H20B H 0.909648 0.007413 0.480237 0.052 Uiso 1 1 calc R U . . .
C21 C 0.7190(10) -0.0860(3) 0.4205(5) 0.039(3) Uani 1 1 d . . . . .
H21A H 0.742609 -0.105778 0.391190 0.047 Uiso 1 1 calc R U . . .
H21B H 0.646738 -0.075690 0.402988 0.047 Uiso 1 1 calc R U . . .
C22 C 0.7019(10) -0.1057(3) 0.4828(5) 0.041(3) Uani 1 1 d . . . . .
H22A H 0.774797 -0.108844 0.506814 0.049 Uiso 1 1 calc R U . . .
H22B H 0.655833 -0.088853 0.507369 0.049 Uiso 1 1 calc R U . . .
C23 C 0.6480(12) -0.1441(4) 0.4752(5) 0.050(3) Uani 1 1 d . . . . .
H23A H 0.696215 -0.161359 0.452711 0.061 Uiso 1 1 calc R U . . .
H23B H 0.577189 -0.141146 0.449133 0.061 Uiso 1 1 calc R U . . .
C24 C 0.6245(11) -0.1633(4) 0.5372(5) 0.050(3) Uani 1 1 d . . . . .
H24A H 0.694259 -0.166828 0.563035 0.075 Uiso 1 1 calc R U . . .
H24B H 0.589370 -0.188432 0.528764 0.075 Uiso 1 1 calc R U . . .
H24C H 0.574821 -0.146789 0.559253 0.075 Uiso 1 1 calc R U . . .
C25 C 0.5793(9) 0.1784(3) 0.3384(4) 0.053(4) Uani 1 1 d D . . . .
H25A H 0.535921 0.182397 0.374940 0.064 Uiso 1 1 calc R U . . .
H25B H 0.531869 0.186305 0.300886 0.064 Uiso 1 1 calc DR U . . .
C26 C 0.6017(10) 0.1375(4) 0.3335(8) 0.062(3) Uani 1 1 d D . . . .
H26A H 0.578913 0.124256 0.371136 0.074 Uiso 1 1 calc R U . . .
H26B H 0.556801 0.126930 0.296835 0.074 Uiso 1 1 calc R U . . .
C27 C 0.6900(11) 0.2289(4) 0.2892(5) 0.046(3) Uani 1 1 d . . . . .
H27A H 0.738420 0.251206 0.301067 0.055 Uiso 1 1 calc R U . . .
H27B H 0.617417 0.238768 0.271445 0.055 Uiso 1 1 calc R U . . .
C28 C 0.7424(11) 0.2039(4) 0.2420(7) 0.062(3) Uani 1 1 d . . . . .
H28A H 0.686306 0.186187 0.221744 0.074 Uiso 1 1 calc R U . . .
H28B H 0.771049 0.220383 0.209241 0.074 Uiso 1 1 calc R U . . .
C29 C 0.6612(10) 0.2291(3) 0.4005(5) 0.042(3) Uani 1 1 d . . . . .
H29A H 0.732722 0.241680 0.413533 0.050 Uiso 1 1 calc R U . . .
H29B H 0.641312 0.212447 0.435325 0.050 Uiso 1 1 calc R U . . .
C30 C 0.5715(9) 0.2604(4) 0.3886(5) 0.042(3) Uani 1 1 d . . . . .
H30A H 0.505347 0.249165 0.365195 0.050 Uiso 1 1 calc R U . . .
H30B H 0.600006 0.281360 0.362921 0.050 Uiso 1 1 calc R U . . .
C31 C 0.5385(11) 0.2774(4) 0.4517(6) 0.049(3) Uani 1 1 d . . . . .
H31A H 0.495640 0.257768 0.472935 0.059 Uiso 1 1 calc R U . . .
H31B H 0.606681 0.282964 0.478830 0.059 Uiso 1 1 calc R U . . .
C32 C 0.4703(12) 0.3139(4) 0.4437(6) 0.057(4) Uani 1 1 d . . . . .
H32A H 0.516283 0.334778 0.429092 0.085 Uiso 1 1 calc R U . . .
H32B H 0.443372 0.321172 0.483866 0.085 Uiso 1 1 calc R U . . .
H32C H 0.407037 0.309479 0.413104 0.085 Uiso 1 1 calc R U . . .
N1 N 0.7994(7) -0.0547(3) 0.4234(4) 0.030(2) Uani 1 1 d . . . . .
N2 N 0.6755(7) 0.2043(2) 0.3448(4) 0.032(2) Uani 1 1 d D . . . .
N3 N 1.0717(8) 0.0439(3) 0.3675(5) 0.038(2) Uani 1 1 d . . . . .
N4 N 0.7943(9) 0.1086(3) 0.1957(5) 0.048(3) Uani 1 1 d D . . . .
O1 O 0.8183(5) 0.01234(19) 0.2774(3) 0.0261(16) Uani 1 1 d . . . . .
H1 H 0.759784 0.010806 0.243210 0.031 Uiso 1 1 d R U . . .
O2 O 0.9253(6) 0.13368(18) 0.3477(3) 0.0271(16) Uani 1 1 d . . . . .
H2 H 0.980268 0.133968 0.383781 0.033 Uiso 1 1 d R U . . .
O3 O 1.1244(6) -0.0623(2) 0.2800(3) 0.0359(19) Uani 1 1 d . . . . .
O4 O 0.7551(6) -0.0663(2) 0.2940(3) 0.0328(18) Uani 1 1 d . . . . .
O5 O 0.6423(6) -0.0137(2) 0.3458(3) 0.0329(18) Uani 1 1 d . . . . .
O6 O 0.6338(6) 0.0506(2) 0.3297(3) 0.0362(18) Uani 1 1 d . . . . .
O7 O 0.8012(6) 0.0954(2) 0.4418(3) 0.0363(19) Uani 1 1 d . . . . .
O8 O 0.7833(6) 0.1598(2) 0.4401(3) 0.0337(18) Uani 1 1 d . . . . .
O9 O 0.8984(6) 0.2123(2) 0.3846(3) 0.0349(18) Uani 1 1 d . . . . .
O10 O 1.0421(6) 0.2053(2) 0.3240(3) 0.0389(19) Uani 1 1 d . . . . .
O11 O 0.9483(6) -0.0348(2) 0.3458(3) 0.0338(18) Uani 1 1 d . . . . .
O12 O 0.8292(6) 0.01928(19) 0.3990(3) 0.0269(16) Uani 1 1 d . . . . .
O13 O 0.7120(6) 0.1300(2) 0.3274(3) 0.0330(17) Uani 1 1 d . . . . .
O14 O 0.8291(6) 0.1827(2) 0.2722(3) 0.0348(18) Uani 1 1 d . . . . .
O15 O 1.0013(5) 0.0462(2) 0.3175(3) 0.0282(16) Uani 1 1 d . . . . .
O16 O 1.0504(10) 0.0650(2) 0.4115(4) 0.065(3) Uani 1 1 d . . . . .
O17 O 1.1469(7) 0.0209(3) 0.3659(4) 0.055(2) Uani 1 1 d . . . . .
O18 O 0.8720(6) 0.1004(2) 0.2375(3) 0.0328(17) Uani 1 1 d . . . . .
O19 O 0.7004(10) 0.0956(5) 0.1823(9) 0.057(4) Uani 0.62(2) 1 d D U P A 1
O20 O 0.8313(12) 0.1374(4) 0.1632(6) 0.038(4) Uani 0.62(2) 1 d D U P A 1
O19' O 0.7180(18) 0.0855(6) 0.2186(12) 0.044(6) Uani 0.38(2) 1 d D U P A 2
O20' O 0.778(3) 0.1260(8) 0.1466(9) 0.059(7) Uani 0.38(2) 1 d D U P A 2

loop_
_atom_site_aniso_label
_atom_site_aniso_U_11
_atom_site_aniso_U_22
_atom_site_aniso_U_33
_atom_site_aniso_U_23
_atom_site_aniso_U_13
_atom_site_aniso_U_12
Gd1 0.0354(5) 0.0283(4) 0.0302(4) 0.000 0.0123(3) 0.000
Gd2 0.0379(3) 0.0269(3) 0.0313(3) -0.0004(2) 0.0120(2) -0.0001(3)
Gd3 0.0378(5) 0.0282(4) 0.0331(4) 0.000 0.0144(3) 0.000
Co1 0.0332(8) 0.0260(8) 0.0277(7) -0.0007(6) 0.0080(6) 0.0001(6)
Co2 0.0334(8) 0.0278(8) 0.0281(7) -0.0003(6) 0.0085(6) 0.0014(7)
C1 0.045(7) 0.030(7) 0.033(6) -0.001(5) 0.021(5) 0.004(5)
C2 0.058(8) 0.037(7) 0.034(6) 0.012(5) 0.018(6) 0.008(6)
C3 0.098(14) 0.042(10) 0.18(2) 0.051(12) -0.021(14) -0.001(10)
C4 0.053(8) 0.041(8) 0.070(9) 0.015(7) 0.001(7) 0.018(7)
C5 0.033(6) 0.032(7) 0.036(6) 0.003(5) 0.004(5) 0.000(5)
C6 0.036(7) 0.048(7) 0.027(6) 0.000(5) 0.007(5) 0.008(6)
C7 0.045(8) 0.080(10) 0.047(7) -0.017(7) 0.022(6) 0.000(7)
C8 0.040(7) 0.037(7) 0.044(7) 0.012(5) 0.010(5) 0.000(6)
C9 0.034(6) 0.034(6) 0.027(5) -0.004(5) 0.004(5) -0.001(5)
C10 0.054(8) 0.026(6) 0.035(6) 0.004(5) 0.013(5) 0.003(6)
C11 0.074(9) 0.038(7) 0.031(6) 0.000(5) 0.022(6) 0.007(6)
C12 0.092(12) 0.051(9) 0.070(10) 0.000(7) 0.056(9) -0.006(8)
C13 0.037(6) 0.030(6) 0.022(5) -0.008(5) 0.001(5) 0.008(5)
C14 0.040(7) 0.039(7) 0.036(6) -0.008(5) 0.007(5) -0.009(6)
C15 0.069(9) 0.045(8) 0.041(7) 0.007(6) 0.001(6) -0.016(7)
C16 0.037(7) 0.046(8) 0.048(7) 0.003(6) 0.004(6) -0.004(6)
C17 0.043(7) 0.053(8) 0.050(7) 0.021(6) 0.001(6) 0.014(6)
C18 0.045(7) 0.053(8) 0.046(7) 0.011(6) 0.009(6) 0.011(6)
C19 0.056(8) 0.034(7) 0.029(6) -0.004(5) 0.017(5) 0.004(6)
C20 0.079(10) 0.035(7) 0.017(5) 0.005(5) 0.011(6) 0.010(6)
C21 0.054(8) 0.030(6) 0.034(6) -0.004(5) 0.000(6) -0.011(6)
C22 0.047(7) 0.040(7) 0.037(6) 0.008(5) 0.015(6) -0.002(6)
C23 0.069(9) 0.047(8) 0.035(7) 0.000(6) 0.002(6) -0.019(7)
C24 0.060(9) 0.048(8) 0.044(7) 0.011(6) 0.022(6) 0.000(7)
C25 0.042(7) 0.030(7) 0.088(10) 0.000(7) 0.014(7) -0.012(6)
C26 0.033(5) 0.051(6) 0.100(8) 0.004(6) 0.006(5) 0.014(5)
C27 0.049(8) 0.046(8) 0.044(7) 0.026(6) 0.010(6) 0.010(6)
C28 0.033(5) 0.051(6) 0.100(8) 0.004(6) 0.006(5) 0.014(5)
C29 0.055(8) 0.046(8) 0.025(5) -0.015(5) 0.010(5) 0.006(6)
C30 0.035(7) 0.053(8) 0.038(7) 0.000(6) 0.003(5) 0.012(6)
C31 0.050(8) 0.040(8) 0.058(8) 0.001(6) 0.011(6) 0.007(6)
C32 0.076(10) 0.042(8) 0.055(8) -0.004(6) 0.032(7) 0.009(7)
N1 0.028(5) 0.028(5) 0.036(5) 0.000(4) 0.006(4) 0.001(4)
N2 0.037(5) 0.026(5) 0.033(5) 0.000(4) 0.011(4) 0.004(4)
N3 0.031(5) 0.033(6) 0.049(6) 0.004(5) 0.007(5) -0.006(5)
N4 0.052(7) 0.049(7) 0.041(6) -0.006(5) -0.003(5) 0.011(6)
O1 0.027(4) 0.025(4) 0.027(4) -0.008(3) 0.005(3) -0.005(3)
O2 0.035(4) 0.020(4) 0.028(4) 0.000(3) 0.011(3) -0.009(3)
O3 0.035(4) 0.043(5) 0.031(4) 0.014(3) 0.011(3) 0.016(4)
O4 0.037(4) 0.033(4) 0.031(4) -0.002(3) 0.015(3) 0.001(3)
O5 0.041(5) 0.026(4) 0.032(4) -0.004(3) 0.010(3) 0.000(4)
O6 0.033(4) 0.028(4) 0.047(4) 0.001(4) 0.001(4) -0.007(4)
O7 0.053(5) 0.041(5) 0.016(3) -0.007(3) 0.014(3) 0.008(4)
O8 0.041(5) 0.028(4) 0.033(4) 0.003(3) 0.013(4) 0.000(3)
O9 0.033(4) 0.041(5) 0.032(4) -0.001(3) 0.011(3) -0.002(4)
O10 0.044(5) 0.037(5) 0.037(4) -0.010(4) 0.008(4) -0.006(4)
O11 0.052(5) 0.029(4) 0.023(3) 0.005(3) 0.020(3) -0.006(4)
O12 0.036(4) 0.025(4) 0.020(3) 0.004(3) 0.007(3) 0.004(3)
O13 0.033(4) 0.028(4) 0.039(4) -0.001(3) 0.007(3) 0.006(3)
O14 0.032(4) 0.040(5) 0.034(4) 0.008(3) 0.009(3) 0.008(4)
O15 0.022(4) 0.034(4) 0.029(4) -0.002(3) 0.004(3) 0.003(3)
O16 0.124(9) 0.048(6) 0.024(4) -0.015(4) 0.007(5) -0.014(6)
O17 0.035(5) 0.072(7) 0.060(6) 0.023(5) 0.014(4) 0.022(5)
O18 0.050(5) 0.030(4) 0.017(3) 0.003(3) 0.001(3) -0.003(4)
O19 0.041(7) 0.066(8) 0.060(8) -0.004(7) -0.011(6) -0.007(6)
O20 0.036(5) 0.044(5) 0.032(5) -0.001(4) -0.001(4) 0.002(4)
O19' 0.041(7) 0.044(7) 0.046(7) -0.004(5) 0.002(5) 0.002(5)
O20' 0.060(10) 0.068(10) 0.047(9) -0.008(8) -0.006(8) -0.001(8)

loop_
_atom_type_symbol
_atom_type_description
_atom_type_scat_dispersion_real
_atom_type_scat_dispersion_imag
_atom_type_scat_source
C C 0.0033 0.0016 'International Tables Vol C Tables 4.2.6.8 and 6.1.1.4'
H H 0.0000 0.0000 'International Tables Vol C Tables 4.2.6.8 and 6.1.1.4'
N N 0.0061 0.0033 'International Tables Vol C Tables 4.2.6.8 and 6.1.1.4'
O O 0.0106 0.0060 'International Tables Vol C Tables 4.2.6.8 and 6.1.1.4'
Co Co 0.3494 0.9721 'International Tables Vol C Tables 4.2.6.8 and 6.1.1.4'
Gd Gd -0.1653 3.9035 'International Tables Vol C Tables 4.2.6.8 and 6.1.1.4'

loop_
_geom_angle_atom_site_label_1
_geom_angle_atom_site_label_2
_geom_angle_atom_site_label_3
_geom_angle
_geom_angle_site_symmetry_1
_geom_angle_site_symmetry_3
_geom_angle_publ_flag
O11 Gd1 O11 140.0(4) . 2_755 ?
O11 Gd1 O3 73.6(2) . . ?
O11 Gd1 O3 77.0(2) 2_755 . ?
O11 Gd1 O3 77.0(2) . 2_755 ?
O11 Gd1 O3 73.6(2) 2_755 2_755 ?
O3 Gd1 O3 84.4(4) . 2_755 ?
O11 Gd1 O1 129.3(2) . 2_755 ?
O11 Gd1 O1 66.2(2) 2_755 2_755 ?
O3 Gd1 O1 75.8(2) . 2_755 ?
O3 Gd1 O1 138.1(2) 2_755 2_755 ?
O11 Gd1 O1 66.2(2) . . ?
O11 Gd1 O1 129.3(2) 2_755 . ?
O3 Gd1 O1 138.1(2) . . ?
O3 Gd1 O1 75.8(2) 2_755 . ?
O1 Gd1 O1 140.6(3) 2_755 . ?
O11 Gd1 O15 75.6(2) . . ?
O11 Gd1 O15 143.5(2) 2_755 . ?
O3 Gd1 O15 117.9(2) . . ?
O3 Gd1 O15 137.1(2) 2_755 . ?
O1 Gd1 O15 84.5(2) 2_755 . ?
O1 Gd1 O15 63.2(2) . . ?
O11 Gd1 O15 143.5(2) . 2_755 ?
O11 Gd1 O15 75.6(2) 2_755 2_755 ?
O3 Gd1 O15 137.1(2) . 2_755 ?
O3 Gd1 O15 117.9(2) 2_755 2_755 ?
O1 Gd1 O15 63.2(2) 2_755 2_755 ?
O1 Gd1 O15 84.5(2) . 2_755 ?
O15 Gd1 O15 71.8(3) . 2_755 ?
O11 Gd1 Co1 139.89(19) . 2_755 ?
O11 Gd1 Co1 32.51(19) 2_755 2_755 ?
O3 Gd1 Co1 66.59(17) . 2_755 ?
O3 Gd1 Co1 103.13(17) 2_755 2_755 ?
O1 Gd1 Co1 35.09(16) 2_755 2_755 ?
O1 Gd1 Co1 153.59(16) . 2_755 ?
O15 Gd1 Co1 119.06(15) . 2_755 ?
O15 Gd1 Co1 72.56(15) 2_755 2_755 ?
O11 Gd1 Co1 32.51(19) . . ?
O11 Gd1 Co1 139.89(19) 2_755 . ?
O3 Gd1 Co1 103.13(17) . . ?
O3 Gd1 Co1 66.59(17) 2_755 . ?
O1 Gd1 Co1 153.59(16) 2_755 . ?
O1 Gd1 Co1 35.09(16) . . ?
O15 Gd1 Co1 72.56(15) . . ?
O15 Gd1 Co1 119.06(15) 2_755 . ?
Co1 Gd1 Co1 166.82(5) 2_755 . ?
O12 Gd2 O13 138.2(2) . . ?
O12 Gd2 O6 77.2(3) . . ?
O13 Gd2 O6 76.4(3) . . ?
O12 Gd2 O7 74.2(2) . . ?
O13 Gd2 O7 74.5(2) . . ?
O6 Gd2 O7 91.2(3) . . ?
O12 Gd2 O2 129.8(2) . . ?
O13 Gd2 O2 65.2(2) . . ?
O6 Gd2 O2 141.3(2) . . ?
O7 Gd2 O2 74.6(2) . . ?
O12 Gd2 O1 66.3(2) . . ?
O13 Gd2 O1 133.5(2) . . ?
O6 Gd2 O1 73.6(2) . . ?
O7 Gd2 O1 139.9(2) . . ?
O2 Gd2 O1 138.2(2) . . ?
O12 Gd2 O15 77.2(2) . . ?
O13 Gd2 O15 142.4(2) . . ?
O6 Gd2 O15 135.5(2) . . ?
O7 Gd2 O15 115.6(2) . . ?
O2 Gd2 O15 82.2(2) . . ?
O1 Gd2 O15 62.9(2) . . ?
O12 Gd2 O18 143.0(2) . . ?
O13 Gd2 O18 77.6(2) . . ?
O6 Gd2 O18 112.1(3) . . ?
O7 Gd2 O18 137.9(2) . . ?
O2 Gd2 O18 65.3(2) . . ?
O1 Gd2 O18 81.7(2) . . ?
O15 Gd2 O18 71.8(2) . . ?
O12 Gd2 O19' 130.9(4) . . ?
O13 Gd2 O19' 65.9(5) . . ?
O6 Gd2 O19' 69.2(4) . . ?
O7 Gd2 O19' 138.8(5) . . ?
O2 Gd2 O19' 98.0(4) . . ?
O1 Gd2 O19' 70.5(5) . . ?
O15 Gd2 O19' 103.0(5) . . ?
O18 Gd2 O19' 43.0(4) . . ?
O12 Gd2 Co1 32.14(16) . . ?
O13 Gd2 Co1 142.69(18) . . ?
O6 Gd2 Co1 66.27(18) . . ?
O7 Gd2 Co1 104.64(19) . . ?
O2 Gd2 Co1 151.74(17) . . ?
O1 Gd2 Co1 35.27(15) . . ?
O15 Gd2 Co1 72.64(16) . . ?
O18 Gd2 Co1 116.59(16) . . ?
O19' Gd2 Co1 100.0(4) . . ?
O12 Gd2 Co2 139.06(16) . . ?
O13 Gd2 Co2 32.06(18) . . ?
O6 Gd2 Co2 107.08(18) . . ?
O7 Gd2 Co2 65.07(18) . . ?
O2 Gd2 Co2 34.27(16) . . ?
O1 Gd2 Co2 154.58(16) . . ?
O15 Gd2 Co2 116.17(16) . . ?
O18 Gd2 Co2 74.53(16) . . ?
O19' Gd2 Co2 85.8(4) . . ?
Co1 Gd2 Co2 168.30(4) . . ?
O14 Gd3 O14 134.9(4) 2_755 . ?
O14 Gd3 O10 73.5(3) 2_755 . ?
O14 Gd3 O10 74.5(3) . . ?
O14 Gd3 O10 74.5(3) 2_755 2_755 ?
O14 Gd3 O10 73.5(3) . 2_755 ?
O10 Gd3 O10 88.2(4) . 2_755 ?
O14 Gd3 O2 133.2(2) 2_755 . ?
O14 Gd3 O2 64.0(2) . . ?
O10 Gd3 O2 74.4(2) . . ?
O10 Gd3 O2 137.0(2) 2_755 . ?
O14 Gd3 O2 64.0(2) 2_755 2_755 ?
O14 Gd3 O2 133.2(2) . 2_755 ?
O10 Gd3 O2 137.0(2) . 2_755 ?
O10 Gd3 O2 74.4(2) 2_755 2_755 ?
O2 Gd3 O2 142.4(3) . 2_755 ?
O14 Gd3 O18 76.7(3) 2_755 2_755 ?
O14 Gd3 O18 146.1(2) . 2_755 ?
O10 Gd3 O18 113.0(3) . 2_755 ?
O10 Gd3 O18 137.2(2) 2_755 2_755 ?
O2 Gd3 O18 85.6(2) . 2_755 ?
O2 Gd3 O18 64.7(2) 2_755 2_755 ?
O14 Gd3 O18 146.1(2) 2_755 . ?
O14 Gd3 O18 76.7(3) . . ?
O10 Gd3 O18 137.2(2) . . ?
O10 Gd3 O18 113.0(3) 2_755 . ?
O2 Gd3 O18 64.7(2) . . ?
O2 Gd3 O18 85.6(2) 2_755 . ?
O18 Gd3 O18 76.9(3) 2_755 . ?
O14 Gd3 O20 125.3(3) 2_755 . ?
O14 Gd3 O20 67.1(3) . . ?
O10 Gd3 O20 138.5(3) . . ?
O10 Gd3 O20 66.7(3) 2_755 . ?
O2 Gd3 O20 101.2(3) . . ?
O2 Gd3 O20 69.4(3) 2_755 . ?
O18 Gd3 O20 107.7(3) 2_755 . ?
O18 Gd3 O20 46.5(3) . . ?
O14 Gd3 O20 67.1(3) 2_755 2_755 ?
O14 Gd3 O20 125.3(3) . 2_755 ?
O10 Gd3 O20 66.7(3) . 2_755 ?
O10 Gd3 O20 138.5(3) 2_755 2_755 ?
O2 Gd3 O20 69.4(3) . 2_755 ?
O2 Gd3 O20 101.2(3) 2_755 2_755 ?
O18 Gd3 O20 46.5(3) 2_755 2_755 ?
O18 Gd3 O20 107.7(3) . 2_755 ?
O20 Gd3 O20 151.5(5) . 2_755 ?
O14 Gd3 Co2 31.35(17) 2_755 2_755 ?
O14 Gd3 Co2 138.67(18) . 2_755 ?
O10 Gd3 Co2 103.16(19) . 2_755 ?
O10 Gd3 Co2 65.13(19) 2_755 2_755 ?
O2 Gd3 Co2 156.53(17) . 2_755 ?
O2 Gd3 Co2 33.82(16) 2_755 2_755 ?
O18 Gd3 Co2 73.78(16) 2_755 2_755 ?
O18 Gd3 Co2 119.32(16) . 2_755 ?
O20 Gd3 Co2 95.8(3) . 2_755 ?
O20 Gd3 Co2 88.0(3) 2_755 2_755 ?
O14 Gd3 Co2 138.67(17) 2_755 . ?
O14 Gd3 Co2 31.35(17) . . ?
O10 Gd3 Co2 65.13(19) . . ?
O10 Gd3 Co2 103.16(19) 2_755 . ?
O2 Gd3 Co2 33.83(16) . . ?
O2 Gd3 Co2 156.53(17) 2_755 . ?
O18 Gd3 Co2 119.32(16) 2_755 . ?
O18 Gd3 Co2 73.78(16) . . ?
O20 Gd3 Co2 88.0(3) . . ?
O20 Gd3 Co2 95.8(3) 2_755 . ?
Co2 Gd3 Co2 164.56(5) 2_755 . ?
O12 Co1 O11 91.6(3) . . ?
O12 Co1 O5 91.5(3) . . ?
O11 Co1 O5 176.5(3) . . ?
O12 Co1 O4 176.0(3) . . ?
O11 Co1 O4 92.1(3) . . ?
O5 Co1 O4 84.7(3) . . ?
O12 Co1 O1 86.6(3) . . ?
O11 Co1 O1 87.0(3) . . ?
O5 Co1 O1 94.6(3) . . ?
O4 Co1 O1 95.1(3) . . ?
O12 Co1 N1 86.7(3) . . ?
O11 Co1 N1 86.6(3) . . ?
O5 Co1 N1 92.2(3) . . ?
O4 Co1 N1 92.1(3) . . ?
O1 Co1 N1 170.6(3) . . ?
O12 Co1 Gd2 40.79(19) . . ?
O11 Co1 Gd2 98.4(2) . . ?
O5 Co1 Gd2 84.9(2) . . ?
O4 Co1 Gd2 139.7(2) . . ?
O1 Co1 Gd2 47.30(18) . . ?
N1 Co1 Gd2 127.1(3) . . ?
O12 Co1 Gd1 99.3(2) . . ?
O11 Co1 Gd1 42.3(2) . . ?
O5 Co1 Gd1 138.3(2) . . ?
O4 Co1 Gd1 84.4(2) . . ?
O1 Co1 Gd1 46.7(2) . . ?
N1 Co1 Gd1 128.3(2) . . ?
Gd2 Co1 Gd1 77.94(3) . . ?
O14 Co2 O13 91.2(3) . . ?
O14 Co2 O9 91.0(3) . . ?
O13 Co2 O9 176.8(3) . . ?
O14 Co2 O2 85.3(3) . . ?
O13 Co2 O2 86.3(3) . . ?
O9 Co2 O2 96.2(3) . . ?
O14 Co2 O8 176.7(3) . . ?
O13 Co2 O8 91.4(3) . . ?
O9 Co2 O8 86.4(3) . . ?
O2 Co2 O8 96.9(3) . . ?
O14 Co2 N2 86.7(3) . . ?
O13 Co2 N2 87.0(3) . . ?
O9 Co2 N2 90.7(3) . . ?
O2 Co2 N2 169.5(3) . . ?
O8 Co2 N2 91.4(3) . . ?
O14 Co2 Gd2 97.3(2) . . ?
O13 Co2 Gd2 42.0(2) . . ?
O9 Co2 Gd2 140.0(2) . . ?
O2 Co2 Gd2 46.02(19) . . ?
O8 Co2 Gd2 85.9(2) . . ?
N2 Co2 Gd2 128.7(3) . . ?
O14 Co2 Gd3 41.0(2) . . ?
O13 Co2 Gd3 98.0(2) . . ?
O9 Co2 Gd3 85.3(2) . . ?
O2 Co2 Gd3 46.03(19) . . ?
O8 Co2 Gd3 140.4(2) . . ?
N2 Co2 Gd3 127.2(2) . . ?
Gd2 Co2 Gd3 76.21(3) . . ?
O4 C1 O3 127.2(10) 2_755 . ?
O4 C1 C2 116.7(9) 2_755 . ?
O3 C1 C2 116.1(9) . . ?
C4 C2 C3 113.4(12) . . ?
C4 C2 C1 112.9(9) . . ?
C3 C2 C1 107.7(10) . . ?
C4 C2 H2A 107.5 . . ?
C3 C2 H2A 107.5 . . ?
C1 C2 H2A 107.5 . . ?
C2 C3 H3A 109.5 . . ?
C2 C3 H3B 109.5 . . ?
H3A C3 H3B 109.5 . . ?
C2 C3 H3C 109.5 . . ?
H3A C3 H3C 109.5 . . ?
H3B C3 H3C 109.5 . . ?
C2 C4 H4A 109.5 . . ?
C2 C4 H4B 109.5 . . ?
H4A C4 H4B 109.5 . . ?
C2 C4 H4C 109.5 . . ?
H4A C4 H4C 109.5 . . ?
H4B C4 H4C 109.5 . . ?
O6 C5 O5 126.6(10) . . ?
O6 C5 C6 115.9(10) . . ?
O5 C5 C6 117.3(10) . . ?
C8 C6 C7 111.0(10) . . ?
C8 C6 C5 114.4(9) . . ?
C7 C6 C5 107.4(10) . . ?
C8 C6 H6 107.9 . . ?
C7 C6 H6 107.9 . . ?
C5 C6 H6 107.9 . . ?
C6 C7 H7A 109.5 . . ?
C6 C7 H7B 109.5 . . ?
H7A C7 H7B 109.5 . . ?
C6 C7 H7C 109.5 . . ?
H7A C7 H7C 109.5 . . ?
H7B C7 H7C 109.5 . . ?
C6 C8 H8A 109.5 . . ?
C6 C8 H8B 109.5 . . ?
H8A C8 H8B 109.5 . . ?
C6 C8 H8C 109.5 . . ?
H8A C8 H8C 109.5 . . ?
H8B C8 H8C 109.5 . . ?
O7 C9 O8 126.4(10) . . ?
O7 C9 C10 117.4(9) . . ?
O8 C9 C10 116.2(9) . . ?
C11 C10 C12 111.0(11) . . ?
C11 C10 C9 114.8(9) . . ?
C12 C10 C9 110.4(10) . . ?
C11 C10 H10 106.7 . . ?
C12 C10 H10 106.7 . . ?
C9 C10 H10 106.7 . . ?
C10 C11 H11A 109.5 . . ?
C10 C11 H11B 109.5 . . ?
H11A C11 H11B 109.5 . . ?
C10 C11 H11C 109.5 . . ?
H11A C11 H11C 109.5 . . ?
H11B C11 H11C 109.5 . . ?
C10 C12 H12A 109.5 . . ?
C10 C12 H12B 109.5 . . ?
H12A C12 H12B 109.5 . . ?
C10 C12 H12C 109.5 . . ?
H12A C12 H12C 109.5 . . ?
H12B C12 H12C 109.5 . . ?
O10 C13 O9 126.3(10) . . ?
O10 C13 C14 116.0(10) . . ?
O9 C13 C14 117.7(9) . . ?
C15 C14 C13 110.0(9) . . ?
C15 C14 C16 111.8(10) . . ?
C13 C14 C16 108.7(9) . . ?
C15 C14 H14 108.7 . . ?
C13 C14 H14 108.7 . . ?
C16 C14 H14 108.7 . . ?
C14 C15 H15A 109.5 . . ?
C14 C15 H15B 109.5 . . ?
H15A C15 H15B 109.5 . . ?
C14 C15 H15C 109.5 . . ?
H15A C15 H15C 109.5 . . ?
H15B C15 H15C 109.5 . . ?
C14 C16 H16A 109.5 . . ?
C14 C16 H16B 109.5 . . ?
H16A C16 H16B 109.5 . . ?
C14 C16 H16C 109.5 . . ?
H16A C16 H16C 109.5 . . ?
H16B C16 H16C 109.5 . . ?
C18 C17 N1 109.5(10) . . ?
C18 C17 H17A 109.8 . . ?
N1 C17 H17A 109.8 . . ?
C18 C17 H17B 109.8 . . ?
N1 C17 H17B 109.8 . . ?
H17A C17 H17B 108.2 . . ?
O11 C18 C17 109.9(10) . . ?
O11 C18 H18A 109.7 . . ?
C17 C18 H18A 109.7 . . ?
O11 C18 H18B 109.7 . . ?
C17 C18 H18B 109.7 . . ?
H18A C18 H18B 108.2 . . ?
C20 C19 N1 110.1(9) . . ?
C20 C19 H19A 109.6 . . ?
N1 C19 H19A 109.6 . . ?
C20 C19 H19B 109.6 . . ?
N1 C19 H19B 109.6 . . ?
H19A C19 H19B 108.2 . . ?
O12 C20 C19 109.9(9) . . ?
O12 C20 H20A 109.7 . . ?
C19 C20 H20A 109.7 . . ?
O12 C20 H20B 109.7 . . ?
C19 C20 H20B 109.7 . . ?
H20A C20 H20B 108.2 . . ?
N1 C21 C22 115.7(9) . . ?
N1 C21 H21A 108.4 . . ?
C22 C21 H21A 108.4 . . ?
N1 C21 H21B 108.4 . . ?
C22 C21 H21B 108.4 . . ?
H21A C21 H21B 107.4 . . ?
C23 C22 C21 113.1(9) . . ?
C23 C22 H22A 109.0 . . ?
C21 C22 H22A 109.0 . . ?
C23 C22 H22B 109.0 . . ?
C21 C22 H22B 109.0 . . ?
H22A C22 H22B 107.8 . . ?
C22 C23 C24 113.8(10) . . ?
C22 C23 H23A 108.8 . . ?
C24 C23 H23A 108.8 . . ?
C22 C23 H23B 108.8 . . ?
C24 C23 H23B 108.8 . . ?
H23A C23 H23B 107.7 . . ?
C23 C24 H24A 109.5 . . ?
C23 C24 H24B 109.5 . . ?
H24A C24 H24B 109.5 . . ?
C23 C24 H24C 109.5 . . ?
H24A C24 H24C 109.5 . . ?
H24B C24 H24C 109.5 . . ?
C26 C25 N2 116.9(10) . . ?
C26 C25 H25A 108.1 . . ?
N2 C25 H25A 108.1 . . ?
C26 C25 H25B 108.1 . . ?
N2 C25 H25B 108.1 . . ?
H25A C25 H25B 107.3 . . ?
O13 C26 C25 112.4(11) . . ?
O13 C26 H26A 109.1 . . ?
C25 C26 H26A 109.1 . . ?
O13 C26 H26B 109.1 . . ?
C25 C26 H26B 109.1 . . ?
H26A C26 H26B 107.8 . . ?
N2 C27 C28 107.1(10) . . ?
N2 C27 H27A 110.3 . . ?
C28 C27 H27A 110.3 . . ?
N2 C27 H27B 110.3 . . ?
C28 C27 H27B 110.3 . . ?
H27A C27 H27B 108.5 . . ?
O14 C28 C27 109.2(12) . . ?
O14 C28 H28A 109.8 . . ?
C27 C28 H28A 109.8 . . ?
O14 C28 H28B 109.8 . . ?
C27 C28 H28B 109.8 . . ?
H28A C28 H28B 108.3 . . ?
N2 C29 C30 113.5(9) . . ?
N2 C29 H29A 108.9 . . ?
C30 C29 H29A 108.9 . . ?
N2 C29 H29B 108.9 . . ?
C30 C29 H29B 108.9 . . ?
H29A C29 H29B 107.7 . . ?
C29 C30 C31 110.4(9) . . ?
C29 C30 H30A 109.6 . . ?
C31 C30 H30A 109.6 . . ?
C29 C30 H30B 109.6 . . ?
C31 C30 H30B 109.6 . . ?
H30A C30 H30B 108.1 . . ?
C32 C31 C30 113.2(10) . . ?
C32 C31 H31A 108.9 . . ?
C30 C31 H31A 108.9 . . ?
C32 C31 H31B 108.9 . . ?
C30 C31 H31B 108.9 . . ?
H31A C31 H31B 107.8 . . ?
C31 C32 H32A 109.5 . . ?
C31 C32 H32B 109.5 . . ?
H32A C32 H32B 109.5 . . ?
C31 C32 H32C 109.5 . . ?
H32A C32 H32C 109.5 . . ?
H32B C32 H32C 109.5 . . ?
C21 N1 C19 109.7(8) . . ?
C21 N1 C17 111.5(9) . . ?
C19 N1 C17 111.1(9) . . ?
C21 N1 Co1 114.7(7) . . ?
C19 N1 Co1 102.6(6) . . ?
C17 N1 Co1 106.8(7) . . ?
C25 N2 C27 114.8(8) . . ?
C25 N2 C29 106.4(8) . . ?
C27 N2 C29 110.0(9) . . ?
C25 N2 Co2 105.5(7) . . ?
C27 N2 Co2 106.1(7) . . ?
C29 N2 Co2 114.2(7) . . ?
O17 N3 O16 127.8(11) . . ?
O17 N3 O15 117.0(10) . . ?
O16 N3 O15 115.2(10) . . ?
O20' N4 O18 140.8(19) . . ?
O19 N4 O18 133.9(14) . . ?
O19 N4 O20 120.0(13) . . ?
O18 N4 O20 106.1(11) . . ?
O20' N4 O19' 123(2) . . ?
O18 N4 O19' 95.7(14) . . ?
Co1 O1 Gd1 98.2(3) . . ?
Co1 O1 Gd2 97.4(3) . . ?
Gd1 O1 Gd2 116.9(3) . . ?
Co1 O1 H1 114.0 . . ?
Gd1 O1 H1 114.0 . . ?
Gd2 O1 H1 114.0 . . ?
Co2 O2 Gd2 99.7(3) . . ?
Co2 O2 Gd3 100.1(3) . . ?
Gd2 O2 Gd3 115.3(3) . . ?
Co2 O2 H2 113.5 . . ?
Gd2 O2 H2 113.4 . . ?
Gd3 O2 H2 113.3 . . ?
C1 O3 Gd1 132.6(7) . . ?
C1 O4 Co1 128.4(7) 2_755 . ?
C5 O5 Co1 127.7(7) . . ?
C5 O6 Gd2 132.7(7) . . ?
C9 O7 Gd2 134.3(7) . . ?
C9 O8 Co2 126.4(7) . . ?
C13 O9 Co2 126.5(7) . . ?
C13 O10 Gd3 135.6(7) . . ?
C18 O11 Co1 110.1(7) . . ?
C18 O11 Gd1 132.3(7) . . ?
Co1 O11 Gd1 105.1(3) . . ?
C20 O12 Co1 113.7(6) . . ?
C20 O12 Gd2 137.9(6) . . ?
Co1 O12 Gd2 107.1(3) . . ?
C26 O13 Co2 114.1(7) . . ?
C26 O13 Gd2 132.7(7) . . ?
Co2 O13 Gd2 105.9(3) . . ?
C28 O14 Co2 113.7(8) . . ?
C28 O14 Gd3 138.6(8) . . ?
Co2 O14 Gd3 107.6(3) . . ?
N3 O15 Gd1 113.7(6) . . ?
N3 O15 Gd2 114.1(6) . . ?
Gd1 O15 Gd2 116.6(3) . . ?
N4 O18 Gd2 117.5(7) . . ?
N4 O18 Gd3 108.5(7) . . ?
Gd2 O18 Gd3 113.9(3) . . ?
N4 O20 Gd3 95.3(9) . . ?
N4 O19' Gd2 99.6(14) . . ?

loop_
_geom_bond_atom_site_label_1
_geom_bond_atom_site_label_2
_geom_bond_distance
_geom_bond_site_symmetry_2
_geom_bond_publ_flag
Gd1 O11 2.344(6) . ?
Gd1 O11 2.344(6) 2_755 ?
Gd1 O3 2.365(7) . ?
Gd1 O3 2.365(7) 2_755 ?
Gd1 O1 2.469(7) 2_755 ?
Gd1 O1 2.469(7) . ?
Gd1 O15 2.475(7) . ?
Gd1 O15 2.475(7) 2_755 ?
Gd1 Co1 3.3585(17) 2_755 ?
Gd1 Co1 3.3586(17) . ?
Gd2 O12 2.289(6) . ?
Gd2 O13 2.343(7) . ?
Gd2 O6 2.360(7) . ?
Gd2 O7 2.389(6) . ?
Gd2 O2 2.458(6) . ?
Gd2 O1 2.483(6) . ?
Gd2 O15 2.483(6) . ?
Gd2 O18 2.486(6) . ?
Gd2 O19' 2.77(3) . ?
Gd2 Co1 3.3499(16) . ?
Gd2 Co2 3.3665(17) . ?
Gd3 O14 2.341(7) 2_755 ?
Gd3 O14 2.341(7) . ?
Gd3 O10 2.342(7) . ?
Gd3 O10 2.342(7) 2_755 ?
Gd3 O2 2.486(6) . ?
Gd3 O2 2.486(6) 2_755 ?
Gd3 O18 2.495(7) 2_755 ?
Gd3 O18 2.495(7) . ?
Gd3 O20 2.734(16) . ?
Gd3 O20 2.734(16) 2_755 ?
Gd3 Co2 3.4004(16) 2_755 ?
Gd3 Co2 3.4005(16) . ?
Co1 O12 1.864(7) . ?
Co1 O11 1.870(8) . ?
Co1 O5 1.909(8) . ?
Co1 O4 1.927(7) . ?
Co1 O1 1.951(7) . ?
Co1 N1 1.989(9) . ?
Co2 O14 1.856(7) . ?
Co2 O13 1.858(7) . ?
Co2 O9 1.922(8) . ?
Co2 O2 1.923(7) . ?
Co2 O8 1.926(7) . ?
Co2 N2 1.980(9) . ?
C1 O4 1.247(12) 2_755 ?
C1 O3 1.265(12) . ?
C1 C2 1.543(15) . ?
C2 C4 1.476(16) . ?
C2 C3 1.506(19) . ?
C2 H2A 1.0000 . ?
C3 H3A 0.9800 . ?
C3 H3B 0.9800 . ?
C3 H3C 0.9800 . ?
C4 H4A 0.9800 . ?
C4 H4B 0.9800 . ?
C4 H4C 0.9800 . ?
C5 O6 1.256(12) . ?
C5 O5 1.270(12) . ?
C5 C6 1.522(15) . ?
C6 C8 1.491(15) . ?
C6 C7 1.511(14) . ?
C6 H6 1.0000 . ?
C7 H7A 0.9800 . ?
C7 H7B 0.9800 . ?
C7 H7C 0.9800 . ?
C8 H8A 0.9800 . ?
C8 H8B 0.9800 . ?
C8 H8C 0.9800 . ?
C9 O7 1.247(12) . ?
C9 O8 1.265(12) . ?
C9 C10 1.529(14) . ?
C10 C11 1.512(14) . ?
C10 C12 1.519(17) . ?
C10 H10 1.0000 . ?
C11 H11A 0.9800 . ?
C11 H11B 0.9800 . ?
C11 H11C 0.9800 . ?
C12 H12A 0.9800 . ?
C12 H12B 0.9800 . ?
C12 H12C 0.9800 . ?
C13 O10 1.270(11) . ?
C13 O9 1.276(12) . ?
C13 C14 1.515(14) . ?
C14 C15 1.515(15) . ?
C14 C16 1.549(15) . ?
C14 H14 1.0000 . ?
C15 H15A 0.9800 . ?
C15 H15B 0.9800 . ?
C15 H15C 0.9800 . ?
C16 H16A 0.9800 . ?
C16 H16B 0.9800 . ?
C16 H16C 0.9800 . ?
C17 C18 1.474(17) . ?
C17 N1 1.496(14) . ?
C17 H17A 0.9900 . ?
C17 H17B 0.9900 . ?
C18 O11 1.396(13) . ?
C18 H18A 0.9900 . ?
C18 H18B 0.9900 . ?
C19 C20 1.471(16) . ?
C19 N1 1.480(13) . ?
C19 H19A 0.9900 . ?
C19 H19B 0.9900 . ?
C20 O12 1.404(11) . ?
C20 H20A 0.9900 . ?
C20 H20B 0.9900 . ?
C21 N1 1.456(13) . ?
C21 C22 1.533(14) . ?
C21 H21A 0.9900 . ?
C21 H21B 0.9900 . ?
C22 C23 1.485(15) . ?
C22 H22A 0.9900 . ?
C22 H22B 0.9900 . ?
C23 C24 1.536(15) . ?
C23 H23A 0.9900 . ?
C23 H23B 0.9900 . ?
C24 H24A 0.9800 . ?
C24 H24B 0.9800 . ?
C24 H24C 0.9800 . ?
C25 C26 1.447(13) . ?
C25 N2 1.467(11) . ?
C25 H25A 0.9900 . ?
C25 H25B 0.9900 . ?
C26 O13 1.377(13) . ?
C26 H26A 0.9900 . ?
C26 H26B 0.9900 . ?
C27 N2 1.491(13) . ?
C27 C28 1.513(18) . ?
C27 H27A 0.9900 . ?
C27 H27B 0.9900 . ?
C28 O14 1.397(14) . ?
C28 H28A 0.9900 . ?
C28 H28B 0.9900 . ?
C29 N2 1.495(12) . ?
C29 C30 1.543(15) . ?
C29 H29A 0.9900 . ?
C29 H29B 0.9900 . ?
C30 C31 1.561(15) . ?
C30 H30A 0.9900 . ?
C30 H30B 0.9900 . ?
C31 C32 1.513(16) . ?
C31 H31A 0.9900 . ?
C31 H31B 0.9900 . ?
C32 H32A 0.9800 . ?
C32 H32B 0.9800 . ?
C32 H32C 0.9800 . ?
N3 O17 1.212(11) . ?
N3 O16 1.241(12) . ?
N3 O15 1.316(11) . ?
N4 O20' 1.217(18) . ?
N4 O19 1.233(14) . ?
N4 O18 1.278(11) . ?
N4 O20 1.318(14) . ?
N4 O19' 1.345(18) . ?
O1 H1 0.9800 . ?
O2 H2 0.9800 . ?
